data_7717765
loop_
_publ_author_name
'Wang, Tao'
'Li, Bin'
'Zhang, ZhangYu'
'Xu, Shuting'
'Wang, Jun'
'Zheng, Jianwei'
'Li, Hao'
'Zhang, Feng-Jun'
'Fang, Xiaolong'

_publ_section_title
;
 Ambient-Pressure Selective Hydrogenation of Unsaturated Aldehydes and
 Ketones into Unsaturated Alcohols in Water Phase
;
_journal_name_full 'Dalton Transactions'
_journal_paper_doi 10.1039/D4DT03338H
_journal_year 2025
_chemical_formula_moiety 'C23 H30 Cl2 N3 P Ru, C H Cl3'
_chemical_formula_sum 'C24 H31 Cl5 N3 P Ru'
_chemical_formula_weight 670.81
_space_group_crystal_system monoclinic
_space_group_IT_number 14
_space_group_name_Hall '-P 2yn'
_space_group_name_H-M_alt 'P 1 21/n 1'
_atom_sites_solution_hydrogens mixed
_audit_creation_date 2021-01-05
_audit_creation_method
;
Olex2 1.2
(compiled 2018.05.29 svn.r3508 for OlexSys, GUI svn.r5506)
;
_audit_update_record
;
2024-09-19 deposited with the CCDC.	2025-01-06 downloaded from the CCDC.
;
_cell_angle_alpha 90
_cell_angle_beta 97.282(3)
_cell_angle_gamma 90
_cell_formula_units_Z 4
_cell_length_a 11.8765(4)
_cell_length_b 11.6572(3)
_cell_length_c 20.7114(7)
_cell_measurement_reflns_used 7219
_cell_measurement_temperature 173(2)
_cell_measurement_theta_max 29.8910
_cell_measurement_theta_min 3.6270
_cell_volume 2844.30(16)
_computing_cell_refinement 'Bruker FRAMBO'
_computing_data_collection 'Bruker FRAMBO'
_computing_data_reduction 'Bruker SAINT'
_computing_molecular_graphics 'Olex2 (Dolomanov et al., 2009)'
_computing_publication_material 'Olex2 (Dolomanov et al., 2009)'
_computing_structure_refinement 'ShelXL (Sheldrick, 2015)'
_computing_structure_solution 'SHELXS-97 (Sheldrick, 1990)'
_diffrn_ambient_temperature 173.15
_diffrn_measured_fraction_theta_full 0.998
_diffrn_measured_fraction_theta_max 0.998
_diffrn_measurement_device_type 'multiwire proportional'
_diffrn_measurement_method 'phi and omega scans'
_diffrn_radiation_monochromator graphite
_diffrn_radiation_type MoK\a
_diffrn_radiation_wavelength 0.71073
_diffrn_reflns_av_R_equivalents 0.0294
_diffrn_reflns_av_unetI/netI 0.0368
_diffrn_reflns_Laue_measured_fraction_full 0.998
_diffrn_reflns_Laue_measured_fraction_max 0.998
_diffrn_reflns_limit_h_max 14
_diffrn_reflns_limit_h_min -10
_diffrn_reflns_limit_k_max 10
_diffrn_reflns_limit_k_min -13
_diffrn_reflns_limit_l_max 23
_diffrn_reflns_limit_l_min -24
_diffrn_reflns_number 11345
_diffrn_reflns_point_group_measured_fraction_full 0.998
_diffrn_reflns_point_group_measured_fraction_max 0.998
_diffrn_reflns_theta_full 24.999
_diffrn_reflns_theta_max 24.999
_diffrn_reflns_theta_min 3.450
_diffrn_source 'SuperNova (Mo) X-ray Source'
_exptl_absorpt_coefficient_mu 1.096
_exptl_absorpt_correction_T_max 0.9472
_exptl_absorpt_correction_T_min 0.8983
_exptl_absorpt_correction_type multi-scan
_exptl_absorpt_process_details
;
CrysAlisPro, Agilent Technologies,
Version 1.171.37.35 (release 13-08-2014 CrysAlis171 .NET)
(compiled Aug 13 2014,18:06:01)
Empirical absorption correction using spherical harmonics,
 implemented in SCALE3 ABSPACK scaling algorithm.
;
_exptl_crystal_colour dark-red
_exptl_crystal_density_diffrn 1.567
_exptl_crystal_density_method 'not measured'
_exptl_crystal_description block
_exptl_crystal_F_000 1360
_exptl_crystal_size_max 0.1
_exptl_crystal_size_mid 0.05
_exptl_crystal_size_min 0.05
_refine_diff_density_max 1.622
_refine_diff_density_min -1.003
_refine_diff_density_rms 0.083
_refine_ls_extinction_method none
_refine_ls_goodness_of_fit_ref 1.034
_refine_ls_hydrogen_treatment mixed
_refine_ls_matrix_type full
_refine_ls_number_parameters 322
_refine_ls_number_reflns 5001
_refine_ls_number_restraints 0
_refine_ls_restrained_S_all 1.034
_refine_ls_R_factor_all 0.0370
_refine_ls_R_factor_gt 0.0312
_refine_ls_shift/su_max 0.000
_refine_ls_shift/su_mean 0.000
_refine_ls_structure_factor_coef Fsqd
_refine_ls_weighting_details 'w=1/[\s^2^(Fo^2^)+(0.0298P)^2^+4.7195P] where P=(Fo^2^+2Fc^2^)/3'
_refine_ls_weighting_scheme calc
_refine_ls_wR_factor_gt 0.0742
_refine_ls_wR_factor_ref 0.0778
_reflns_Friedel_coverage 0.000
_reflns_number_gt 4411
_reflns_number_total 5001
_reflns_threshold_expression 'I > 2\s(I)'
_cod_data_source_file d4dt03338h2.cif
_cod_data_source_block 11
_cod_database_code 7717765
_shelx_shelxl_version_number 2018/3
_shelx_space_group_comment
;
The symmetry employed for this shelxl refinement is uniquely defined
by the following loop, which should always be used as a source of
symmetry information in preference to the above space-group names.
They are only intended as comments.
;
_shelx_estimated_absorpt_t_max 0.947
_shelx_estimated_absorpt_t_min 0.898
_olex2_refinement_description
;
1. Fixed Uiso
 At 1.2 times of:
  All C(H) groups, All C(H,H) groups
 At 1.5 times of:
  All C(H,H,H) groups
2.a Ternary CH refined with riding coordinates:
 C24(H24)
2.b Secondary CH2 refined with riding coordinates:
 C21(H21A,H21B), C22(H22A,H22B)
2.c Aromatic/amide H refined with riding coordinates:
 C3(H3A), C4(H4), C5(H5), C6(H6), C9(H9), C10(H10), C11(H11), C12(H12),
 C13(H13), C15(H15), C16(H16), C17(H17), C18(H18), C19(H19)
2.d Idealised Me refined as rotating group:
 C1(H1A,H1B,H1C), C20(H20A,H20B,H20C), C23(H23A,H23B,H23C)
;
_olex2_submission_special_instructions 'No special instructions were received'

loop_
_space_group_symop_operation_xyz
'x, y, z'
'-x+1/2, y+1/2, -z+1/2'
'-x, -y, -z'
'x-1/2, -y-1/2, z-1/2'

loop_
_atom_site_label
_atom_site_type_symbol
_atom_site_fract_x
_atom_site_fract_y
_atom_site_fract_z
_atom_site_U_iso_or_equiv
_atom_site_adp_type
_atom_site_occupancy
_atom_site_site_symmetry_order
_atom_site_calc_flag
_atom_site_refinement_flags_posn
_atom_site_refinement_flags_adp
_atom_site_refinement_flags_occupancy
_atom_site_disorder_assembly
_atom_site_disorder_group
Ru1 Ru 0.23704(2) 0.08967(2) 0.02456(2) 0.01253(8) Uani 1 1 d . . . . .
P1 P 0.25788(6) 0.22778(6) 0.09916(3) 0.01263(16) Uani 1 1 d . . . . .
Cl1 Cl 0.37731(6) 0.16431(6) -0.03862(3) 0.01933(16) Uani 1 1 d . . . . .
Cl2 Cl 0.09597(6) -0.01236(6) 0.07627(3) 0.01559(15) Uani 1 1 d . . . . .
N1 N 0.0993(2) 0.1989(2) -0.01698(11) 0.0146(5) Uani 1 1 d . . . . .
H1 H 0.046(3) 0.153(3) -0.0298(15) 0.014(8) Uiso 1 1 d . . . . .
N2 N 0.2023(2) -0.0440(2) -0.05112(13) 0.0227(6) Uani 1 1 d . . . . .
H2 H 0.149(3) -0.072(3) -0.0421(14) 0.005(8) Uiso 1 1 d . . . . .
N3 N 0.3636(2) -0.0296(2) 0.06087(13) 0.0218(6) Uani 1 1 d . . . . .
H3 H 0.426(3) -0.011(3) 0.0455(16) 0.023(9) Uiso 1 1 d . . . . .
C1 C 0.1227(3) 0.2717(3) -0.07267(14) 0.0222(7) Uani 1 1 d . . . . .
H1A H 0.054117 0.314544 -0.089240 0.033 Uiso 1 1 calc GR . . . .
H1B H 0.145461 0.222908 -0.107313 0.033 Uiso 1 1 calc GR . . . .
H1C H 0.184070 0.325597 -0.058165 0.033 Uiso 1 1 calc GR . . . .
C2 C 0.0517(2) 0.2711(2) 0.03038(14) 0.0159(6) Uani 1 1 d . . . . .
C3 C -0.0573(2) 0.3161(3) 0.01735(15) 0.0205(7) Uani 1 1 d . . . . .
H3A H -0.103180 0.298044 -0.022308 0.025 Uiso 1 1 calc R . . . .
C4 C -0.0986(3) 0.3870(3) 0.06205(17) 0.0271(8) Uani 1 1 d . . . . .
H4 H -0.172835 0.418062 0.053018 0.033 Uiso 1 1 calc R . . . .
C5 C -0.0323(3) 0.4132(3) 0.12018(17) 0.0281(8) Uani 1 1 d . . . . .
H5 H -0.061219 0.461993 0.150953 0.034 Uiso 1 1 calc R . . . .
C6 C 0.0758(3) 0.3682(3) 0.13325(15) 0.0221(7) Uani 1 1 d . . . . .
H6 H 0.121079 0.386014 0.173150 0.027 Uiso 1 1 calc R . . . .
C7 C 0.1187(2) 0.2970(2) 0.08825(14) 0.0156(6) Uani 1 1 d . . . . .
C8 C 0.2795(2) 0.2084(3) 0.18788(13) 0.0164(6) Uani 1 1 d . . . . .
C9 C 0.2173(3) 0.1237(3) 0.21440(15) 0.0247(7) Uani 1 1 d . . . . .
H9 H 0.167648 0.076344 0.186413 0.030 Uiso 1 1 calc R . . . .
C10 C 0.2266(3) 0.1072(3) 0.28128(15) 0.0301(8) Uani 1 1 d . . . . .
H10 H 0.183440 0.049072 0.298878 0.036 Uiso 1 1 calc R . . . .
C11 C 0.2990(3) 0.1760(3) 0.32208(15) 0.0266(7) Uani 1 1 d . . . . .
H11 H 0.305577 0.165097 0.367867 0.032 Uiso 1 1 calc R . . . .
C12 C 0.3611(3) 0.2593(3) 0.29673(15) 0.0296(8) Uani 1 1 d . . . . .
H12 H 0.410756 0.306240 0.324999 0.035 Uiso 1 1 calc R . . . .
C13 C 0.3521(3) 0.2761(3) 0.22984(15) 0.0223(7) Uani 1 1 d . . . . .
H13 H 0.395800 0.334271 0.212682 0.027 Uiso 1 1 calc R . . . .
C14 C 0.3555(2) 0.3454(2) 0.08903(13) 0.0156(6) Uani 1 1 d . . . . .
C15 C 0.3190(3) 0.4560(3) 0.07227(14) 0.0209(7) Uani 1 1 d . . . . .
H15 H 0.240061 0.472057 0.064526 0.025 Uiso 1 1 calc R . . . .
C16 C 0.3963(3) 0.5425(3) 0.06678(16) 0.0286(8) Uani 1 1 d . . . . .
H16 H 0.370022 0.617574 0.055024 0.034 Uiso 1 1 calc R . . . .
C17 C 0.5112(3) 0.5212(3) 0.07819(15) 0.0284(8) Uani 1 1 d . . . . .
H17 H 0.564004 0.581621 0.075192 0.034 Uiso 1 1 calc R . . . .
C18 C 0.5492(3) 0.4116(3) 0.09400(16) 0.0259(7) Uani 1 1 d . . . . .
H18 H 0.628329 0.396307 0.101659 0.031 Uiso 1 1 calc R . . . .
C19 C 0.4724(3) 0.3245(3) 0.09868(15) 0.0215(7) Uani 1 1 d . . . . .
H19 H 0.499202 0.248940 0.108613 0.026 Uiso 1 1 calc R . . . .
C20 C 0.1787(3) -0.0168(3) -0.12090(15) 0.0302(8) Uani 1 1 d . . . . .
H20A H 0.170254 -0.088093 -0.146086 0.045 Uiso 1 1 calc GR . . . .
H20B H 0.241619 0.028107 -0.134177 0.045 Uiso 1 1 calc GR . . . .
H20C H 0.108344 0.027874 -0.128908 0.045 Uiso 1 1 calc GR . . . .
C21 C 0.2961(3) -0.1268(3) -0.04012(18) 0.0310(8) Uani 1 1 d . . . . .
H21A H 0.361139 -0.098928 -0.061248 0.037 Uiso 1 1 calc R . . . .
H21B H 0.271472 -0.201418 -0.059907 0.037 Uiso 1 1 calc R . . . .
C22 C 0.3319(3) -0.1422(3) 0.03111(19) 0.0305(8) Uani 1 1 d . . . . .
H22A H 0.268921 -0.176003 0.051806 0.037 Uiso 1 1 calc R . . . .
H22B H 0.397526 -0.195142 0.038040 0.037 Uiso 1 1 calc R . . . .
C23 C 0.3963(3) -0.0422(3) 0.13129(17) 0.0307(8) Uani 1 1 d . . . . .
H23A H 0.452809 -0.103529 0.139445 0.046 Uiso 1 1 calc GR . . . .
H23B H 0.329218 -0.061582 0.152166 0.046 Uiso 1 1 calc GR . . . .
H23C H 0.428812 0.030024 0.149264 0.046 Uiso 1 1 calc GR . . . .
C24 C 0.6841(3) 0.7242(3) 0.20341(17) 0.0346(8) Uani 1 1 d . . . . .
H24 H 0.673742 0.757615 0.158585 0.042 Uiso 1 1 calc R . . . .
Cl3 Cl 0.76921(14) 0.81596(11) 0.25504(6) 0.0763(4) Uani 1 1 d . . . . .
Cl4 Cl 0.54978(9) 0.70477(11) 0.22937(5) 0.0532(3) Uani 1 1 d . . . . .
Cl5 Cl 0.75148(8) 0.59084(8) 0.20111(5) 0.0364(2) Uani 1 1 d . . . . .

loop_
_atom_site_aniso_label
_atom_site_aniso_U_11
_atom_site_aniso_U_22
_atom_site_aniso_U_33
_atom_site_aniso_U_23
_atom_site_aniso_U_13
_atom_site_aniso_U_12
Ru1 0.01285(13) 0.00991(13) 0.01485(13) -0.00059(9) 0.00183(9) -0.00138(9)
P1 0.0137(4) 0.0116(4) 0.0119(3) 0.0001(3) -0.0009(3) -0.0001(3)
Cl1 0.0179(4) 0.0189(4) 0.0222(4) -0.0014(3) 0.0065(3) -0.0049(3)
Cl2 0.0157(3) 0.0162(3) 0.0145(3) 0.0022(3) 0.0006(3) -0.0036(3)
N1 0.0165(13) 0.0140(12) 0.0124(12) 0.0016(10) -0.0011(10) -0.0043(11)
N2 0.0198(14) 0.0206(14) 0.0302(15) -0.0080(12) 0.0130(12) -0.0090(12)
N3 0.0166(13) 0.0147(13) 0.0346(16) 0.0025(12) 0.0052(12) 0.0009(11)
C1 0.0255(16) 0.0231(17) 0.0174(15) 0.0074(13) -0.0001(13) -0.0005(14)
C2 0.0170(15) 0.0124(14) 0.0185(15) 0.0042(12) 0.0031(12) -0.0013(12)
C3 0.0146(15) 0.0194(16) 0.0261(16) 0.0061(13) -0.0027(12) -0.0009(13)
C4 0.0172(16) 0.0212(17) 0.044(2) 0.0077(15) 0.0079(14) 0.0056(14)
C5 0.0282(18) 0.0245(18) 0.0337(19) -0.0014(15) 0.0120(15) 0.0077(15)
C6 0.0238(16) 0.0205(16) 0.0226(16) -0.0022(13) 0.0048(13) 0.0016(13)
C7 0.0170(14) 0.0130(14) 0.0164(14) 0.0023(12) 0.0008(11) -0.0013(12)
C8 0.0175(14) 0.0192(15) 0.0117(14) -0.0006(12) -0.0014(11) 0.0037(13)
C9 0.0282(17) 0.0311(18) 0.0142(15) -0.0019(14) 0.0010(13) -0.0104(15)
C10 0.040(2) 0.035(2) 0.0154(16) 0.0014(14) 0.0045(14) -0.0114(17)
C11 0.0380(19) 0.0304(19) 0.0104(15) -0.0005(13) -0.0014(13) -0.0015(16)
C12 0.040(2) 0.0284(18) 0.0174(16) -0.0062(14) -0.0072(14) -0.0040(16)
C13 0.0301(17) 0.0144(15) 0.0213(16) -0.0005(13) -0.0013(13) -0.0029(13)
C14 0.0246(16) 0.0121(14) 0.0100(14) -0.0027(11) 0.0023(11) -0.0034(12)
C15 0.0281(17) 0.0176(15) 0.0178(15) 0.0017(13) 0.0055(13) 0.0009(14)
C16 0.048(2) 0.0134(16) 0.0269(17) 0.0007(14) 0.0161(16) -0.0010(15)
C17 0.042(2) 0.0231(18) 0.0222(17) -0.0056(14) 0.0107(15) -0.0171(16)
C18 0.0238(17) 0.0292(19) 0.0244(17) -0.0030(14) 0.0022(13) -0.0114(14)
C19 0.0229(16) 0.0170(16) 0.0236(16) 0.0011(13) -0.0007(13) -0.0021(13)
C20 0.0347(19) 0.036(2) 0.0220(17) -0.0142(15) 0.0127(14) -0.0124(16)
C21 0.0261(18) 0.0186(17) 0.051(2) -0.0142(16) 0.0173(16) -0.0047(14)
C22 0.0183(16) 0.0101(15) 0.064(3) 0.0000(16) 0.0099(16) -0.0004(13)
C23 0.0296(18) 0.0272(18) 0.0355(19) 0.0131(16) 0.0050(15) 0.0112(15)
C24 0.052(2) 0.0246(19) 0.0288(19) 0.0044(15) 0.0118(17) 0.0099(17)
Cl3 0.1353(12) 0.0438(7) 0.0507(7) -0.0180(6) 0.0157(7) -0.0350(7)
Cl4 0.0529(6) 0.0699(7) 0.0408(6) 0.0193(5) 0.0208(5) 0.0305(6)
Cl5 0.0381(5) 0.0288(5) 0.0428(5) 0.0003(4) 0.0077(4) 0.0063(4)

loop_
_atom_type_symbol
_atom_type_description
_atom_type_scat_dispersion_real
_atom_type_scat_dispersion_imag
_atom_type_scat_source
C C 0.0033 0.0016 'International Tables Vol C Tables 4.2.6.8 and 6.1.1.4'
H H 0.0000 0.0000 'International Tables Vol C Tables 4.2.6.8 and 6.1.1.4'
Cl Cl 0.1484 0.1585 'International Tables Vol C Tables 4.2.6.8 and 6.1.1.4'
N N 0.0061 0.0033 'International Tables Vol C Tables 4.2.6.8 and 6.1.1.4'
P P 0.1023 0.0942 'International Tables Vol C Tables 4.2.6.8 and 6.1.1.4'
Ru Ru -1.2594 0.8363 'International Tables Vol C Tables 4.2.6.8 and 6.1.1.4'

loop_
_geom_angle_atom_site_label_1
_geom_angle_atom_site_label_2
_geom_angle_atom_site_label_3
_geom_angle
_geom_angle_site_symmetry_1
_geom_angle_site_symmetry_3
_geom_angle_publ_flag
P1 Ru1 Cl1 95.29(3) . . ?
P1 Ru1 Cl2 94.06(3) . . ?
Cl1 Ru1 Cl2 170.54(3) . . ?
N1 Ru1 P1 82.07(7) . . ?
N1 Ru1 Cl1 96.41(7) . . ?
N1 Ru1 Cl2 86.22(7) . . ?
N1 Ru1 N2 93.97(10) . . ?
N2 Ru1 P1 175.58(7) . . ?
N2 Ru1 Cl1 87.09(7) . . ?
N2 Ru1 Cl2 83.66(7) . . ?
N3 Ru1 P1 102.57(8) . . ?
N3 Ru1 Cl1 85.49(8) . . ?
N3 Ru1 Cl2 91.15(8) . . ?
N3 Ru1 N1 174.83(10) . . ?
N3 Ru1 N2 81.30(10) . . ?
C7 P1 Ru1 102.40(9) . . ?
C7 P1 C8 100.80(13) . . ?
C8 P1 Ru1 126.53(10) . . ?
C14 P1 Ru1 118.72(9) . . ?
C14 P1 C7 103.40(13) . . ?
C14 P1 C8 101.39(13) . . ?
Ru1 N1 H1 104(2) . . ?
C1 N1 Ru1 115.96(18) . . ?
C1 N1 H1 109(2) . . ?
C2 N1 Ru1 114.17(17) . . ?
C2 N1 H1 104(2) . . ?
C2 N1 C1 108.6(2) . . ?
Ru1 N2 H2 102(2) . . ?
C20 N2 Ru1 122.6(2) . . ?
C20 N2 H2 106(2) . . ?
C21 N2 Ru1 106.5(2) . . ?
C21 N2 H2 109(2) . . ?
C21 N2 C20 109.9(3) . . ?
Ru1 N3 H3 108(2) . . ?
C22 N3 Ru1 107.70(19) . . ?
C22 N3 H3 105(2) . . ?
C23 N3 Ru1 120.4(2) . . ?
C23 N3 H3 105(2) . . ?
C23 N3 C22 110.3(3) . . ?
N1 C1 H1A 109.5 . . ?
N1 C1 H1B 109.5 . . ?
N1 C1 H1C 109.5 . . ?
H1A C1 H1B 109.5 . . ?
H1A C1 H1C 109.5 . . ?
H1B C1 H1C 109.5 . . ?
C3 C2 N1 121.1(3) . . ?
C7 C2 N1 118.6(2) . . ?
C7 C2 C3 120.2(3) . . ?
C2 C3 H3A 120.1 . . ?
C4 C3 C2 119.9(3) . . ?
C4 C3 H3A 120.1 . . ?
C3 C4 H4 119.8 . . ?
C3 C4 C5 120.4(3) . . ?
C5 C4 H4 119.8 . . ?
C4 C5 H5 120.1 . . ?
C6 C5 C4 119.8(3) . . ?
C6 C5 H5 120.1 . . ?
C5 C6 H6 119.8 . . ?
C5 C6 C7 120.3(3) . . ?
C7 C6 H6 119.8 . . ?
C2 C7 P1 114.9(2) . . ?
C2 C7 C6 119.4(3) . . ?
C6 C7 P1 125.6(2) . . ?
C9 C8 P1 118.0(2) . . ?
C9 C8 C13 118.4(3) . . ?
C13 C8 P1 123.5(2) . . ?
C8 C9 H9 119.5 . . ?
C8 C9 C10 121.0(3) . . ?
C10 C9 H9 119.5 . . ?
C9 C10 H10 120.2 . . ?
C11 C10 C9 119.6(3) . . ?
C11 C10 H10 120.2 . . ?
C10 C11 H11 119.9 . . ?
C12 C11 C10 120.1(3) . . ?
C12 C11 H11 119.9 . . ?
C11 C12 H12 119.8 . . ?
C11 C12 C13 120.5(3) . . ?
C13 C12 H12 119.8 . . ?
C8 C13 H13 119.8 . . ?
C12 C13 C8 120.4(3) . . ?
C12 C13 H13 119.8 . . ?
C15 C14 P1 122.9(2) . . ?
C15 C14 C19 118.0(3) . . ?
C19 C14 P1 119.1(2) . . ?
C14 C15 H15 119.7 . . ?
C16 C15 C14 120.7(3) . . ?
C16 C15 H15 119.7 . . ?
C15 C16 H16 119.7 . . ?
C15 C16 C17 120.6(3) . . ?
C17 C16 H16 119.7 . . ?
C16 C17 H17 120.2 . . ?
C16 C17 C18 119.6(3) . . ?
C18 C17 H17 120.2 . . ?
C17 C18 H18 120.0 . . ?
C19 C18 C17 120.0(3) . . ?
C19 C18 H18 120.0 . . ?
C14 C19 H19 119.5 . . ?
C18 C19 C14 121.1(3) . . ?
C18 C19 H19 119.5 . . ?
N2 C20 H20A 109.5 . . ?
N2 C20 H20B 109.5 . . ?
N2 C20 H20C 109.5 . . ?
H20A C20 H20B 109.5 . . ?
H20A C20 H20C 109.5 . . ?
H20B C20 H20C 109.5 . . ?
N2 C21 H21A 109.6 . . ?
N2 C21 H21B 109.6 . . ?
N2 C21 C22 110.4(3) . . ?
H21A C21 H21B 108.1 . . ?
C22 C21 H21A 109.6 . . ?
C22 C21 H21B 109.6 . . ?
N3 C22 C21 109.3(3) . . ?
N3 C22 H22A 109.8 . . ?
N3 C22 H22B 109.8 . . ?
C21 C22 H22A 109.8 . . ?
C21 C22 H22B 109.8 . . ?
H22A C22 H22B 108.3 . . ?
N3 C23 H23A 109.5 . . ?
N3 C23 H23B 109.5 . . ?
N3 C23 H23C 109.5 . . ?
H23A C23 H23B 109.5 . . ?
H23A C23 H23C 109.5 . . ?
H23B C23 H23C 109.5 . . ?
Cl3 C24 H24 108.9 . . ?
Cl3 C24 Cl4 111.6(2) . . ?
Cl3 C24 Cl5 109.3(2) . . ?
Cl4 C24 H24 108.9 . . ?
Cl5 C24 H24 108.9 . . ?
Cl5 C24 Cl4 109.2(2) . . ?

loop_
_geom_bond_atom_site_label_1
_geom_bond_atom_site_label_2
_geom_bond_distance
_geom_bond_site_symmetry_2
_geom_bond_publ_flag
Ru1 P1 2.2234(7) . ?
Ru1 Cl1 2.4078(7) . ?
Ru1 Cl2 2.4132(7) . ?
Ru1 N1 2.164(2) . ?
Ru1 N2 2.212(3) . ?
Ru1 N3 2.115(3) . ?
P1 C7 1.828(3) . ?
P1 C8 1.837(3) . ?
P1 C14 1.824(3) . ?
N1 H1 0.84(3) . ?
N1 C1 1.486(4) . ?
N1 C2 1.459(4) . ?
N2 H2 0.75(3) . ?
N2 C20 1.472(4) . ?
N2 C21 1.469(4) . ?
N3 H3 0.87(3) . ?
N3 C22 1.478(4) . ?
N3 C23 1.469(4) . ?
C1 H1A 0.9800 . ?
C1 H1B 0.9800 . ?
C1 H1C 0.9800 . ?
C2 C3 1.392(4) . ?
C2 C7 1.385(4) . ?
C3 H3A 0.9500 . ?
C3 C4 1.376(5) . ?
C4 H4 0.9500 . ?
C4 C5 1.386(5) . ?
C5 H5 0.9500 . ?
C5 C6 1.382(5) . ?
C6 H6 0.9500 . ?
C6 C7 1.392(4) . ?
C8 C9 1.387(4) . ?
C8 C13 1.390(4) . ?
C9 H9 0.9500 . ?
C9 C10 1.389(4) . ?
C10 H10 0.9500 . ?
C10 C11 1.383(5) . ?
C11 H11 0.9500 . ?
C11 C12 1.364(5) . ?
C12 H12 0.9500 . ?
C12 C13 1.390(4) . ?
C13 H13 0.9500 . ?
C14 C15 1.390(4) . ?
C14 C19 1.399(4) . ?
C15 H15 0.9500 . ?
C15 C16 1.378(4) . ?
C16 H16 0.9500 . ?
C16 C17 1.378(5) . ?
C17 H17 0.9500 . ?
C17 C18 1.381(5) . ?
C18 H18 0.9500 . ?
C18 C19 1.377(4) . ?
C19 H19 0.9500 . ?
C20 H20A 0.9800 . ?
C20 H20B 0.9800 . ?
C20 H20C 0.9800 . ?
C21 H21A 0.9900 . ?
C21 H21B 0.9900 . ?
C21 C22 1.494(5) . ?
C22 H22A 0.9900 . ?
C22 H22B 0.9900 . ?
C23 H23A 0.9800 . ?
C23 H23B 0.9800 . ?
C23 H23C 0.9800 . ?
C24 H24 1.0000 . ?
C24 Cl3 1.742(4) . ?
C24 Cl4 1.761(4) . ?
C24 Cl5 1.751(4) . ?
